data_7215939
loop_
_publ_author_name
'Thakuria, Ranjit'
'Nath, Naba K.'
'Roy, Saikat'
'Nangia, Ashwini'

_publ_section_title
;
 Polymorphism and isostructurality in sulfonylhydrazones
;
_journal_issue 22
_journal_name_full CrystEngComm
_journal_page_first 4681
_journal_paper_doi 10.1039/c3ce42301h
_journal_volume 16
_journal_year 2014
_chemical_formula_moiety 'C19 H13 Br3 N2 O2 S'
_chemical_formula_sum 'C19 H13 Br3 N2 O2 S'
_chemical_formula_weight 573.10
_chemical_melting_point 509(2)
_chemical_name_common 'tribromo sulfonylhydrazone'
_chemical_name_systematic
; 
 tribromo sulfonylhydrazone 
;
_space_group_IT_number 15
_symmetry_cell_setting monoclinic
_symmetry_space_group_name_Hall '-C 2yc'
_symmetry_space_group_name_H-M 'C 1 2/c 1'
_atom_sites_solution_hydrogens geom
_atom_sites_solution_primary direct
_atom_sites_solution_secondary difmap
_audit_creation_method SHELXL-97
_cell_angle_alpha 90.00
_cell_angle_beta 103.035(5)
_cell_angle_gamma 90.00
_cell_formula_units_Z 8
_cell_length_a 23.334(8)
_cell_length_b 11.594(4)
_cell_length_c 15.600(5)
_cell_measurement_reflns_used 6293
_cell_measurement_temperature 298(2)
_cell_measurement_theta_max 25.60
_cell_measurement_theta_min 2.27
_cell_volume 4112(2)
_computing_cell_refinement 'Bruker SMART'
_computing_data_collection 'Bruker SMART'
_computing_data_reduction 'Bruker SAINT'
_computing_molecular_graphics 'Bruker SHELXTL'
_computing_publication_material 'Bruker SHELXTL'
_computing_structure_refinement 'SHELXL-97 (Sheldrick, 1997)'
_computing_structure_solution 'SHELXS-97 (Sheldrick, 1990)'
_diffrn_ambient_temperature 298(2)
_diffrn_measured_fraction_theta_full 0.986
_diffrn_measured_fraction_theta_max 0.986
_diffrn_measurement_device_type 'CCD area detector'
_diffrn_measurement_method 'phi and omega scans'
_diffrn_radiation_monochromator graphite
_diffrn_radiation_source 'fine-focus sealed tube'
_diffrn_radiation_type MoK\a
_diffrn_radiation_wavelength 0.71073
_diffrn_reflns_av_R_equivalents 0.0427
_diffrn_reflns_av_sigmaI/netI 0.0361
_diffrn_reflns_limit_h_max 28
_diffrn_reflns_limit_h_min -28
_diffrn_reflns_limit_k_max 14
_diffrn_reflns_limit_k_min -14
_diffrn_reflns_limit_l_max 19
_diffrn_reflns_limit_l_min -19
_diffrn_reflns_number 20670
_diffrn_reflns_theta_full 26.09
_diffrn_reflns_theta_max 26.09
_diffrn_reflns_theta_min 1.79
_exptl_absorpt_coefficient_mu 6.005
_exptl_absorpt_correction_T_max 0.3267
_exptl_absorpt_correction_T_min 0.1870
_exptl_absorpt_correction_type multi-scan
_exptl_absorpt_process_details 'Bruker AXS SADABS program'
_exptl_crystal_colour colorless
_exptl_crystal_density_diffrn 1.852
_exptl_crystal_density_method 'not measured'
_exptl_crystal_description block
_exptl_crystal_F_000 2224
_exptl_crystal_size_max 0.42
_exptl_crystal_size_mid 0.38
_exptl_crystal_size_min 0.24
_refine_diff_density_max 0.886
_refine_diff_density_min -0.682
_refine_diff_density_rms 0.073
_refine_ls_extinction_method none
_refine_ls_goodness_of_fit_ref 1.003
_refine_ls_hydrogen_treatment mixed
_refine_ls_matrix_type full
_refine_ls_number_parameters 248
_refine_ls_number_reflns 4031
_refine_ls_number_restraints 0
_refine_ls_restrained_S_all 1.003
_refine_ls_R_factor_all 0.0793
_refine_ls_R_factor_gt 0.0399
_refine_ls_shift/su_max 0.001
_refine_ls_shift/su_mean 0.000
_refine_ls_structure_factor_coef Fsqd
_refine_ls_weighting_details 'calc w=1/[\s^2^(Fo^2^)+(0.0319P)^2^+14.0441P] where P=(Fo^2^+2Fc^2^)/3'
_refine_ls_weighting_scheme calc
_refine_ls_wR_factor_gt 0.0836
_refine_ls_wR_factor_ref 0.1011
_reflns_number_gt 2569
_reflns_number_total 4031
_reflns_threshold_expression >2sigma(I)
_cod_data_source_file c3ce42301h.txt
_cod_data_source_block TBSH
_cod_depositor_comments
;
The following automatic conversions were performed:

'_symmetry_cell_setting' value 'Monoclinic' changed to 'monoclinic'
according to
/usr/data/users/saulius/crontab/automatic-downloads/rss-feeds/RSC/lib/dictionaries/cif_core.dic
dictionary named 'cif_core.dic' version 2.4.2 from 2011-04-26.

Automatic conversion script
Id: cif_fix_values 2281 2013-09-26 08:29:07Z andrius 
;
_cod_original_sg_symbol_H-M 'C2/c  '
_cod_database_code 7215939

loop_
_symmetry_equiv_pos_as_xyz
'x, y, z'
'-x, y, -z+1/2'
'x+1/2, y+1/2, z'
'-x+1/2, y+1/2, -z+1/2'
'-x, -y, -z'
'x, -y, z-1/2'
'-x+1/2, -y+1/2, -z'
'x+1/2, -y+1/2, z-1/2'

loop_
_atom_site_label
_atom_site_type_symbol
_atom_site_fract_x
_atom_site_fract_y
_atom_site_fract_z
_atom_site_U_iso_or_equiv
_atom_site_adp_type
_atom_site_occupancy
_atom_site_symmetry_multiplicity
_atom_site_calc_flag
_atom_site_refinement_flags
Br1 Br 0.00471(3) 0.00690(6) 0.62726(4) 0.0955(2) Uani 1 1 d .
Br2 Br 0.34503(3) 0.35008(6) 1.16885(3) 0.0937(3) Uani 1 1 d .
Br3 Br 0.47873(3) 0.01589(6) 0.60312(4) 0.0906(2) Uani 1 1 d .
C1 C 0.0612(2) 0.1150(4) 0.6089(3) 0.0561(12) Uani 1 1 d .
C2 C 0.1073(2) 0.0779(4) 0.5757(3) 0.0677(14) Uani 1 1 d .
H2 H 0.1106 0.0004 0.5621 0.081 Uiso 1 1 calc R
C3 C 0.1487(2) 0.1562(4) 0.5627(3) 0.0595(13) Uani 1 1 d .
H3 H 0.1801 0.1320 0.5396 0.071 Uiso 1 1 calc R
C4 C 0.14369(17) 0.2702(4) 0.5837(3) 0.0424(10) Uani 1 1 d .
C5 C 0.09692(19) 0.3059(4) 0.6177(3) 0.0535(12) Uani 1 1 d .
H5 H 0.0935 0.3830 0.6323 0.064 Uiso 1 1 calc R
C6 C 0.0555(2) 0.2277(5) 0.6299(3) 0.0623(13) Uani 1 1 d .
H6 H 0.0237 0.2514 0.6524 0.075 Uiso 1 1 calc R
C7 C 0.30762(17) 0.2904(3) 0.7693(3) 0.0398(9) Uani 1 1 d .
C8 C 0.31567(18) 0.3024(3) 0.8658(2) 0.0406(9) Uani 1 1 d .
C9 C 0.3637(2) 0.2530(4) 0.9219(3) 0.0542(12) Uani 1 1 d .
H9 H 0.3902 0.2097 0.8990 0.065 Uiso 1 1 calc R
C10 C 0.3726(2) 0.2673(4) 1.0123(3) 0.0621(13) Uani 1 1 d .
H10 H 0.4053 0.2348 1.0499 0.074 Uiso 1 1 calc R
C11 C 0.3331(2) 0.3296(4) 1.0452(3) 0.0540(12) Uani 1 1 d .
C12 C 0.2844(2) 0.3780(4) 0.9914(3) 0.0545(12) Uani 1 1 d .
H12 H 0.2575 0.4193 1.0152 0.065 Uiso 1 1 calc R
C13 C 0.27581(19) 0.3644(4) 0.9015(3) 0.0478(10) Uani 1 1 d .
H13 H 0.2430 0.3972 0.8645 0.057 Uiso 1 1 calc R
C14 C 0.35121(17) 0.2228(4) 0.7336(2) 0.0402(9) Uani 1 1 d .
C15 C 0.3481(2) 0.1041(4) 0.7295(3) 0.0501(11) Uani 1 1 d .
H15 H 0.3199 0.0658 0.7524 0.060 Uiso 1 1 calc R
C16 C 0.3862(2) 0.0416(4) 0.6920(3) 0.0544(12) Uani 1 1 d .
H16 H 0.3842 -0.0385 0.6897 0.065 Uiso 1 1 calc R
C17 C 0.4271(2) 0.0999(4) 0.6583(3) 0.0536(12) Uani 1 1 d .
C18 C 0.4315(2) 0.2161(5) 0.6615(3) 0.0620(13) Uani 1 1 d .
H18 H 0.4599 0.2535 0.6384 0.074 Uiso 1 1 calc R
C19 C 0.39336(19) 0.2786(4) 0.6994(3) 0.0566(12) Uani 1 1 d .
H19 H 0.3960 0.3586 0.7020 0.068 Uiso 1 1 calc R
H1A H 0.2728(18) 0.280(4) 0.613(3) 0.043(13) Uiso 1 1 d .
N1 N 0.25889(16) 0.3333(3) 0.6299(2) 0.0446(9) Uani 1 1 d .
N2 N 0.26367(15) 0.3424(3) 0.7201(2) 0.0425(8) Uani 1 1 d .
O1 O 0.20572(13) 0.3529(2) 0.47991(16) 0.0486(7) Uani 1 1 d .
O2 O 0.18032(13) 0.4801(2) 0.59246(19) 0.0525(8) Uani 1 1 d .
S1 S 0.19631(5) 0.36984(9) 0.56660(6) 0.0413(3) Uani 1 1 d .

loop_
_atom_site_aniso_label
_atom_site_aniso_U_11
_atom_site_aniso_U_22
_atom_site_aniso_U_33
_atom_site_aniso_U_23
_atom_site_aniso_U_13
_atom_site_aniso_U_12
Br1 0.0800(4) 0.1121(6) 0.0984(5) 0.0205(4) 0.0287(4) -0.0293(4)
Br2 0.1200(5) 0.1242(6) 0.0332(3) -0.0048(3) 0.0095(3) -0.0236(4)
Br3 0.0757(4) 0.1138(5) 0.0870(4) -0.0203(4) 0.0285(3) 0.0376(4)
C1 0.043(3) 0.074(4) 0.050(3) 0.010(2) 0.007(2) -0.005(2)
C2 0.066(3) 0.051(3) 0.091(4) 0.000(3) 0.027(3) -0.002(3)
C3 0.058(3) 0.052(3) 0.076(3) -0.001(2) 0.031(3) 0.011(2)
C4 0.041(2) 0.048(3) 0.036(2) -0.0004(18) 0.0035(18) 0.009(2)
C5 0.045(3) 0.061(3) 0.056(3) -0.009(2) 0.015(2) 0.012(2)
C6 0.044(3) 0.088(4) 0.059(3) -0.003(3) 0.019(2) 0.006(3)
C7 0.036(2) 0.043(2) 0.041(2) -0.0027(19) 0.0091(18) -0.0013(19)
C8 0.046(2) 0.039(2) 0.034(2) 0.0006(17) 0.0054(18) -0.0016(19)
C9 0.055(3) 0.057(3) 0.047(2) -0.005(2) 0.004(2) 0.009(2)
C10 0.068(3) 0.066(3) 0.044(3) 0.005(2) -0.007(2) 0.003(3)
C11 0.076(3) 0.054(3) 0.030(2) -0.001(2) 0.007(2) -0.017(3)
C12 0.067(3) 0.058(3) 0.042(2) -0.005(2) 0.020(2) -0.001(2)
C13 0.048(3) 0.057(3) 0.038(2) 0.002(2) 0.0085(19) 0.009(2)
C14 0.039(2) 0.048(3) 0.033(2) 0.0001(18) 0.0062(17) 0.004(2)
C15 0.058(3) 0.053(3) 0.041(2) 0.006(2) 0.015(2) 0.003(2)
C16 0.071(3) 0.045(3) 0.046(3) 0.002(2) 0.011(2) 0.013(2)
C17 0.048(3) 0.067(3) 0.044(2) -0.006(2) 0.006(2) 0.021(2)
C18 0.043(3) 0.074(4) 0.075(3) -0.006(3) 0.026(2) -0.004(3)
C19 0.050(3) 0.051(3) 0.072(3) -0.008(2) 0.021(2) -0.007(2)
N1 0.045(2) 0.056(2) 0.0336(18) -0.0055(17) 0.0107(16) 0.0101(18)
N2 0.044(2) 0.053(2) 0.0311(16) -0.0052(15) 0.0087(15) 0.0019(17)
O1 0.0577(18) 0.0579(19) 0.0305(14) 0.0001(13) 0.0108(13) 0.0075(15)
O2 0.063(2) 0.0438(17) 0.0523(18) 0.0011(14) 0.0167(15) 0.0125(15)
S1 0.0453(6) 0.0451(6) 0.0334(5) 0.0000(4) 0.0087(4) 0.0079(5)

loop_
_atom_type_symbol
_atom_type_description
_atom_type_scat_dispersion_real
_atom_type_scat_dispersion_imag
_atom_type_scat_source
C C 0.0033 0.0016 'International Tables Vol C Tables 4.2.6.8 and 6.1.1.4'
H H 0.0000 0.0000 'International Tables Vol C Tables 4.2.6.8 and 6.1.1.4'
N N 0.0061 0.0033 'International Tables Vol C Tables 4.2.6.8 and 6.1.1.4'
O O 0.0106 0.0060 'International Tables Vol C Tables 4.2.6.8 and 6.1.1.4'
S S 0.1246 0.1234 'International Tables Vol C Tables 4.2.6.8 and 6.1.1.4'
Br Br -0.2901 2.4595 'International Tables Vol C Tables 4.2.6.8 and 6.1.1.4'

loop_
_geom_angle_atom_site_label_1
_geom_angle_atom_site_label_2
_geom_angle_atom_site_label_3
_geom_angle
C6 C1 C2 121.6(4)
C6 C1 Br1 119.4(4)
C2 C1 Br1 119.0(4)
C1 C2 C3 119.2(5)
C4 C3 C2 120.0(4)
C3 C4 C5 119.9(4)
C3 C4 S1 119.9(3)
C5 C4 S1 120.2(3)
C6 C5 C4 119.9(4)
C1 C6 C5 119.4(4)
N2 C7 C8 117.7(3)
N2 C7 C14 123.0(3)
C8 C7 C14 119.3(3)
C9 C8 C13 118.8(4)
C9 C8 C7 120.3(4)
C13 C8 C7 120.9(4)
C8 C9 C10 120.7(4)
C11 C10 C9 119.1(4)
C10 C11 C12 121.7(4)
C10 C11 Br2 119.5(4)
C12 C11 Br2 118.8(4)
C11 C12 C13 119.0(4)
C12 C13 C8 120.7(4)
C15 C14 C19 119.0(4)
C15 C14 C7 120.7(4)
C19 C14 C7 120.2(4)
C16 C15 C14 120.9(4)
C17 C16 C15 118.5(4)
C18 C17 C16 122.2(4)
C18 C17 Br3 118.5(4)
C16 C17 Br3 119.3(4)
C17 C18 C19 119.2(4)
C14 C19 C18 120.2(4)
N2 N1 S1 116.8(3)
C7 N2 N1 116.1(3)
O2 S1 O1 119.98(17)
O2 S1 N1 108.7(2)
O1 S1 N1 103.27(18)
O2 S1 C4 108.29(19)
O1 S1 C4 108.39(18)
N1 S1 C4 107.53(19)

loop_
_geom_bond_atom_site_label_1
_geom_bond_atom_site_label_2
_geom_bond_distance
Br1 C1 1.888(5)
Br2 C11 1.900(4)
Br3 C17 1.899(4)
C1 C6 1.361(7)
C1 C2 1.364(6)
C2 C3 1.374(6)
C3 C4 1.374(6)
C4 C5 1.380(5)
C4 S1 1.749(4)
C5 C6 1.370(6)
C7 N2 1.284(5)
C7 C8 1.481(5)
C7 C14 1.489(5)
C8 C9 1.381(6)
C8 C13 1.388(5)
C9 C10 1.388(6)
C10 C11 1.361(7)
C11 C12 1.371(6)
C12 C13 1.381(5)
C14 C15 1.378(6)
C14 C19 1.380(6)
C15 C16 1.375(6)
C16 C17 1.368(6)
C17 C18 1.351(7)
C18 C19 1.381(6)
N1 N2 1.391(4)
N1 S1 1.624(4)
O1 S1 1.432(3)
O2 S1 1.416(3)
